data_2217637
loop_
_publ_author_name
'Hong-Wei Lin'

_publ_section_title
Di-\m-thiocyanato-\k^4^<i>N</i>:<i>N</i>-bis({2,4-dibromo-6-[2-(methylamino)ethyliminomethyl]phenolato-\k^3^<i>N</i>,<i>N</i>',<i>O</i>}nickel(II))
_journal_coeditor_code RN2034
_journal_issue 2
_journal_name_full 'Acta Crystallographica Section E'
_journal_page_first m295
_journal_page_last m295
_journal_paper_doi 10.1107/S1600536807068146
_journal_volume 64
_journal_year 2008
_chemical_formula_iupac '[Ni2 (C10 H11 Br2 N2 O)2 (N C S)2]'
_chemical_formula_moiety 'C11 H11 Br2 N3 Ni O S'
_chemical_formula_sum 'C11 H11 Br2 N3 Ni O S'
_chemical_formula_weight 451.82
_chemical_name_systematic
;
Di-\m-thiocyanato-\k^4^N:N-bis({2,4-dibromo-6-[2-
(methylamino)ethyliminomethyl]phenolato-\k^3^N,N',O}nickel(II))
;
_space_group_IT_number 14
_symmetry_cell_setting monoclinic
_symmetry_space_group_name_Hall '-P 2yn'
_symmetry_space_group_name_H-M 'P 1 21/n 1'
_atom_sites_solution_hydrogens geom
_atom_sites_solution_primary direct
_atom_sites_solution_secondary difmap
_audit_creation_method SHELXL-97
_cell_angle_alpha 90.00
_cell_angle_beta 100.71(3)
_cell_angle_gamma 90.00
_cell_formula_units_Z 8
_cell_length_a 9.2040(18)
_cell_length_b 19.833(4)
_cell_length_c 16.319(3)
_cell_measurement_reflns_used 1344
_cell_measurement_temperature 293(2)
_cell_measurement_theta_max 24.5
_cell_measurement_theta_min 2.4
_cell_volume 2927.0(10)
_computing_cell_refinement 'SAINT (Bruker, 2000)'
_computing_data_collection 'SMART (Bruker, 2000)'
_computing_data_reduction 'SAINT (Bruker, 2000)'
_computing_molecular_graphics 'SHELXTL (Bruker, 2000)'
_computing_publication_material 'SHELXTL (Bruker, 2000)'
_computing_structure_refinement 'SHELXTL (Bruker, 2000)'
_computing_structure_solution 'SHELXTL (Bruker, 2000)'
_diffrn_ambient_temperature 293(2)
_diffrn_measured_fraction_theta_full 0.955
_diffrn_measured_fraction_theta_max 0.955
_diffrn_measurement_device_type 'Bruker SMART APEX CCD area-detector'
_diffrn_measurement_method \w
_diffrn_radiation_monochromator graphite
_diffrn_radiation_source 'fine-focus sealed tube'
_diffrn_radiation_type MoK\a
_diffrn_radiation_wavelength 0.71073
_diffrn_reflns_av_R_equivalents 0.1389
_diffrn_reflns_av_sigmaI/netI 0.1784
_diffrn_reflns_limit_h_max 12
_diffrn_reflns_limit_h_min -12
_diffrn_reflns_limit_k_max 25
_diffrn_reflns_limit_k_min -25
_diffrn_reflns_limit_l_max 21
_diffrn_reflns_limit_l_min -21
_diffrn_reflns_number 25095
_diffrn_reflns_theta_full 28.29
_diffrn_reflns_theta_max 28.29
_diffrn_reflns_theta_min 1.63
_exptl_absorpt_coefficient_mu 6.922
_exptl_absorpt_correction_T_max 0.1784
_exptl_absorpt_correction_T_min 0.1548
_exptl_absorpt_correction_type multi-scan
_exptl_absorpt_process_details '(SADABS; Bruker, 2000)'
_exptl_crystal_colour Green
_exptl_crystal_density_diffrn 2.051
_exptl_crystal_density_method 'not measured'
_exptl_crystal_description Block
_exptl_crystal_F_000 1760
_exptl_crystal_size_max 0.43
_exptl_crystal_size_mid 0.40
_exptl_crystal_size_min 0.38
_refine_diff_density_max 0.648
_refine_diff_density_min -0.771
_refine_ls_extinction_method none
_refine_ls_goodness_of_fit_ref 0.939
_refine_ls_hydrogen_treatment constr
_refine_ls_matrix_type full
_refine_ls_number_parameters 345
_refine_ls_number_reflns 6938
_refine_ls_number_restraints 0
_refine_ls_restrained_S_all 0.939
_refine_ls_R_factor_all 0.2026
_refine_ls_R_factor_gt 0.0660
_refine_ls_shift/su_max 0.000
_refine_ls_shift/su_mean 0.000
_refine_ls_structure_factor_coef Fsqd
_refine_ls_weighting_details 'calc w=1/[\s^2^(Fo^2^)+(0.0506P)^2^] where P=(Fo^2^+2Fc^2^)/3'
_refine_ls_weighting_scheme calc
_refine_ls_wR_factor_gt 0.1128
_refine_ls_wR_factor_ref 0.1505
_reflns_number_gt 2858
_reflns_number_total 6938
_reflns_threshold_expression I>2\s(I)
_cod_data_source_file rn2034.cif
_cod_data_source_block I
_cod_original_sg_symbol_H-M 'P2 1/n'
_cod_database_code 2217637
_cod_database_fobs_code 2217637

loop_
_symmetry_equiv_pos_as_xyz
'x, y, z'
'-x+1/2, y+1/2, -z+1/2'
'-x, -y, -z'
'x-1/2, -y-1/2, z-1/2'

loop_
_atom_site_type_symbol
_atom_site_label
_atom_site_fract_x
_atom_site_fract_y
_atom_site_fract_z
_atom_site_U_iso_or_equiv
_atom_site_adp_type
_atom_site_calc_flag
_atom_site_refinement_flags
_atom_site_occupancy
Ni Ni1 0.59997(12) 0.01132(5) 0.24264(7) 0.0378(3) Uani d . 1
Ni Ni2 0.61799(12) 0.12004(5) 0.77631(7) 0.0349(3) Uani d . 1
Br Br1 0.41051(12) 0.33151(5) 0.43009(7) 0.0685(4) Uani d . 1
Br Br2 0.31619(12) 0.05315(5) 0.46208(6) 0.0564(3) Uani d . 1
Br Br3 0.36394(13) 0.17932(5) 1.00163(7) 0.0669(4) Uani d . 1
Br Br4 0.37706(12) 0.45174(5) 0.90757(7) 0.0644(3) Uani d . 1
S S1 0.8160(4) -0.18127(14) 0.37004(19) 0.0779(10) Uani d . 1
S S2 0.8415(4) -0.07194(15) 0.8944(2) 0.0851(10) Uani d . 1
O O1 0.4903(6) 0.0452(3) 0.3223(4) 0.0440(16) Uani d . 1
O O2 0.5198(6) 0.1600(3) 0.8571(3) 0.0468(16) Uani d . 1
N N1 0.6349(8) 0.1003(3) 0.2016(4) 0.045(2) Uani d . 1
N N2 0.6704(8) -0.0212(4) 0.1394(4) 0.050(2) Uani d . 1
H H2A 0.6074 -0.0543 0.1164 0.060 Uiso calc R 1
N N3 0.6368(8) -0.0765(4) 0.2996(5) 0.049(2) Uani d . 1
N N4 0.6322(8) 0.2040(3) 0.7179(5) 0.047(2) Uani d . 1
N N5 0.6960(8) 0.0799(3) 0.6800(4) 0.0449(19) Uani d . 1
H H5A 0.6473 0.0404 0.6660 0.054 Uiso calc R 1
N N6 0.6537(9) 0.0353(4) 0.8409(5) 0.049(2) Uani d . 1
C C1 0.5295(10) 0.1639(4) 0.3041(5) 0.041(2) Uani d . 1
C C2 0.4755(10) 0.1078(4) 0.3426(5) 0.041(2) Uani d . 1
C C3 0.3982(9) 0.1240(4) 0.4082(5) 0.040(2) Uani d . 1
C C4 0.3789(10) 0.1898(4) 0.4331(6) 0.047(2) Uani d . 1
H H4 0.3275 0.1986 0.4759 0.056 Uiso calc R 1
C C5 0.4366(10) 0.2416(4) 0.3938(6) 0.045(2) Uani d . 1
C C6 0.5112(10) 0.2302(4) 0.3303(6) 0.052(3) Uani d . 1
H H6 0.5497 0.2662 0.3046 0.062 Uiso calc R 1
C C7 0.6038(10) 0.1557(4) 0.2333(6) 0.048(3) Uani d . 1
H H7 0.6311 0.1950 0.2088 0.057 Uiso calc R 1
C C8 0.7089(11) 0.0998(5) 0.1295(6) 0.057(3) Uani d . 1
H H8A 0.8153 0.0975 0.1475 0.068 Uiso calc R 1
H H8B 0.6848 0.1403 0.0963 0.068 Uiso calc R 1
C C9 0.6515(11) 0.0371(5) 0.0789(6) 0.060(3) Uani d . 1
H H9A 0.5482 0.0426 0.0537 0.072 Uiso calc R 1
H H9B 0.7076 0.0293 0.0351 0.072 Uiso calc R 1
C C10 0.7144(10) -0.1202(5) 0.3285(6) 0.045(2) Uani d . 1
C C11 0.5255(9) 0.2750(4) 0.8123(6) 0.041(2) Uani d . 1
C C12 0.4913(9) 0.2237(4) 0.8649(5) 0.037(2) Uani d . 1
C C13 0.4210(10) 0.2452(4) 0.9302(5) 0.045(2) Uani d . 1
C C14 0.3902(10) 0.3114(4) 0.9432(6) 0.048(3) Uani d . 1
H H14 0.3449 0.3234 0.9875 0.057 Uiso calc R 1
C C15 0.4267(9) 0.3604(4) 0.8902(6) 0.043(2) Uani d . 1
C C16 0.4953(10) 0.3435(4) 0.8254(6) 0.047(2) Uani d . 1
H H16 0.5216 0.3766 0.7906 0.057 Uiso calc R 1
C C17 0.5928(10) 0.2625(5) 0.7395(6) 0.052(3) Uani d . 1
H H17 0.6081 0.2992 0.7066 0.062 Uiso calc R 1
C C18 0.6914(11) 0.1982(4) 0.6398(6) 0.059(3) Uani d . 1
H H18A 0.7973 0.2059 0.6502 0.071 Uiso calc R 1
H H18B 0.6442 0.2305 0.5987 0.071 Uiso calc R 1
C C19 0.6558(11) 0.1265(4) 0.6100(6) 0.056(3) Uani d . 1
H H19A 0.5510 0.1226 0.5872 0.067 Uiso calc R 1
H H19B 0.7103 0.1153 0.5664 0.067 Uiso calc R 1
C C20 0.8556(10) 0.0652(5) 0.6983(6) 0.061(3) Uani d . 1
H H20A 0.8725 0.0239 0.7293 0.091 Uiso calc R 1
H H20B 0.9068 0.1014 0.7305 0.091 Uiso calc R 1
H H20C 0.8914 0.0607 0.6469 0.091 Uiso calc R 1
C C21 0.7334(10) -0.0092(5) 0.8631(6) 0.044(2) Uani d . 1
C C22 0.8217(10) -0.0497(5) 0.1533(6) 0.071(3) Uani d . 1
H H22A 0.8432 -0.0657 0.1013 0.107 Uiso calc R 1
H H22B 0.8283 -0.0865 0.1921 0.107 Uiso calc R 1
H H22C 0.8917 -0.0154 0.1755 0.107 Uiso calc R 1

loop_
_atom_site_aniso_label
_atom_site_aniso_U_11
_atom_site_aniso_U_22
_atom_site_aniso_U_33
_atom_site_aniso_U_12
_atom_site_aniso_U_13
_atom_site_aniso_U_23
Ni1 0.0465(8) 0.0318(6) 0.0374(7) 0.0009(5) 0.0140(6) 0.0000(5)
Ni2 0.0449(7) 0.0264(6) 0.0357(7) 0.0005(5) 0.0140(6) -0.0007(5)
Br1 0.0776(8) 0.0362(6) 0.0944(9) 0.0020(5) 0.0229(7) -0.0143(6)
Br2 0.0783(8) 0.0426(6) 0.0560(7) -0.0078(5) 0.0329(6) -0.0048(5)
Br3 0.0927(9) 0.0551(7) 0.0637(7) 0.0114(6) 0.0426(7) 0.0071(6)
Br4 0.0686(8) 0.0395(6) 0.0873(9) 0.0079(5) 0.0202(7) -0.0125(6)
S1 0.101(2) 0.0635(19) 0.069(2) 0.0369(18) 0.0174(19) 0.0090(16)
S2 0.088(2) 0.068(2) 0.106(3) 0.0307(18) 0.034(2) 0.0328(19)
O1 0.056(4) 0.031(3) 0.048(4) -0.004(3) 0.017(3) -0.003(3)
O2 0.063(4) 0.037(4) 0.046(4) 0.005(3) 0.023(3) 0.001(3)
N1 0.059(5) 0.036(4) 0.043(5) 0.003(4) 0.015(4) -0.001(4)
N2 0.051(5) 0.047(5) 0.053(5) 0.008(4) 0.014(4) -0.003(4)
N3 0.053(6) 0.034(4) 0.058(6) 0.003(4) 0.009(4) -0.006(4)
N4 0.066(6) 0.032(4) 0.050(5) -0.007(4) 0.027(4) 0.001(4)
N5 0.052(5) 0.043(5) 0.043(5) -0.003(4) 0.018(4) -0.002(4)
N6 0.064(6) 0.038(5) 0.044(5) 0.003(4) 0.012(4) 0.008(4)
C1 0.047(6) 0.035(5) 0.041(6) -0.004(4) 0.006(5) -0.005(4)
C2 0.045(6) 0.042(6) 0.032(6) -0.002(5) -0.003(5) 0.001(4)
C3 0.048(6) 0.029(5) 0.043(6) -0.007(4) 0.009(5) 0.005(4)
C4 0.048(6) 0.043(6) 0.049(6) 0.005(5) 0.008(5) -0.006(5)
C5 0.051(6) 0.029(5) 0.052(7) 0.014(5) -0.001(5) 0.005(5)
C6 0.052(7) 0.038(6) 0.064(7) -0.007(5) 0.004(6) 0.002(5)
C7 0.056(7) 0.039(6) 0.048(7) -0.001(5) 0.010(5) 0.002(5)
C8 0.073(8) 0.055(6) 0.049(7) -0.002(5) 0.031(6) 0.008(5)
C9 0.077(8) 0.058(7) 0.047(7) -0.006(6) 0.015(6) 0.008(6)
C10 0.040(6) 0.053(6) 0.043(6) -0.009(5) 0.012(5) -0.007(5)
C11 0.038(6) 0.033(5) 0.052(6) -0.004(4) 0.007(5) -0.011(5)
C12 0.040(6) 0.034(5) 0.035(6) -0.008(4) -0.001(5) 0.000(4)
C13 0.054(6) 0.046(6) 0.036(6) 0.007(5) 0.014(5) 0.003(4)
C14 0.065(7) 0.038(6) 0.044(6) 0.001(5) 0.019(5) -0.012(5)
C15 0.033(6) 0.039(5) 0.057(7) 0.006(4) 0.009(5) -0.018(5)
C16 0.056(7) 0.032(5) 0.052(7) 0.000(5) 0.007(5) 0.005(5)
C17 0.072(7) 0.040(6) 0.046(6) 0.001(5) 0.017(6) 0.012(5)
C18 0.086(8) 0.044(6) 0.055(7) -0.007(5) 0.032(6) -0.003(5)
C19 0.069(7) 0.045(6) 0.059(7) -0.006(5) 0.025(6) 0.003(5)
C20 0.055(7) 0.063(7) 0.070(8) -0.003(6) 0.025(6) -0.017(6)
C21 0.046(6) 0.046(6) 0.039(6) -0.008(5) 0.010(5) 0.005(5)
C22 0.056(7) 0.078(8) 0.089(9) 0.018(6) 0.040(7) 0.002(7)

loop_
_atom_type_symbol
_atom_type_description
_atom_type_scat_dispersion_real
_atom_type_scat_dispersion_imag
_atom_type_scat_source
C C 0.0033 0.0016 'International Tables Vol C Tables 4.2.6.8 and 6.1.1.4'
H H 0.0000 0.0000 'International Tables Vol C Tables 4.2.6.8 and 6.1.1.4'
N N 0.0061 0.0033 'International Tables Vol C Tables 4.2.6.8 and 6.1.1.4'
O O 0.0106 0.0060 'International Tables Vol C Tables 4.2.6.8 and 6.1.1.4'
S S 0.1246 0.1234 'International Tables Vol C Tables 4.2.6.8 and 6.1.1.4'
Ni Ni 0.3393 1.1124 'International Tables Vol C Tables 4.2.6.8 and 6.1.1.4'
Br Br -0.2901 2.4595 'International Tables Vol C Tables 4.2.6.8 and 6.1.1.4'

loop_
_geom_angle_atom_site_label_1
_geom_angle_atom_site_label_2
_geom_angle_atom_site_label_3
_geom_angle_site_symmetry_3
_geom_angle
O1 Ni1 N1 . 93.3(3)
O1 Ni1 N3 . 93.2(3)
N1 Ni1 N3 . 160.5(3)
O1 Ni1 N2 . 166.4(3)
N1 Ni1 N2 . 84.4(3)
N3 Ni1 N2 . 93.3(3)
O1 Ni1 N6 3_656 86.9(3)
N1 Ni1 N6 3_656 109.2(3)
N2 Ni1 N6 3_656 81.3(3)
N3 Ni1 N6 3_656 89.5(3)
O2 Ni2 N4 . 93.9(3)
O2 Ni2 N6 . 92.2(3)
N4 Ni2 N6 . 166.8(3)
O2 Ni2 N5 . 172.3(3)
N4 Ni2 N5 . 83.6(3)
N6 Ni2 N5 . 91.8(3)
O2 Ni2 N3 3_656 88.0(3)
N4 Ni2 N3 3_656 101.0(3)
N5 Ni2 N3 3_656 85.2(3)
N6 Ni2 N3 3_656 91.0(3)
C2 O1 Ni1 . 127.1(6)
C12 O2 Ni2 . 127.0(5)
C7 N1 C8 . 120.3(8)
C7 N1 Ni1 . 125.8(6)
C8 N1 Ni1 . 113.8(6)
C22 N2 C9 . 112.5(7)
C22 N2 Ni1 . 115.6(6)
C9 N2 Ni1 . 106.6(5)
C22 N2 H2A . 107.2
C9 N2 H2A . 107.2
Ni1 N2 H2A . 107.2
C10 N3 Ni1 . 152.4(7)
C17 N4 C18 . 118.3(7)
C17 N4 Ni2 . 126.4(6)
C18 N4 Ni2 . 115.2(6)
C19 N5 C20 . 112.4(7)
C19 N5 Ni2 . 106.6(5)
C20 N5 Ni2 . 114.1(6)
C19 N5 H5A . 107.9
C20 N5 H5A . 107.9
Ni2 N5 H5A . 107.9
C21 N6 Ni2 . 147.6(7)
C6 C1 C2 . 122.1(8)
C6 C1 C7 . 116.5(8)
C2 C1 C7 . 121.4(8)
O1 C2 C1 . 125.3(8)
O1 C2 C3 . 119.8(8)
C1 C2 C3 . 115.0(8)
C4 C3 C2 . 122.7(8)
C4 C3 Br2 . 118.6(7)
C2 C3 Br2 . 118.7(6)
C5 C4 C3 . 119.1(8)
C5 C4 H4 . 120.4
C3 C4 H4 . 120.4
C6 C5 C4 . 121.6(8)
C6 C5 Br1 . 120.1(7)
C4 C5 Br1 . 118.3(7)
C5 C6 C1 . 119.5(9)
C5 C6 H6 . 120.2
C1 C6 H6 . 120.2
N1 C7 C1 . 126.3(8)
N1 C7 H7 . 116.8
C1 C7 H7 . 116.8
N1 C8 C9 . 105.8(7)
N1 C8 H8A . 110.6
C9 C8 H8A . 110.6
N1 C8 H8B . 110.6
C9 C8 H8B . 110.6
H8A C8 H8B . 108.7
N2 C9 C8 . 106.5(8)
N2 C9 H9A . 110.4
C8 C9 H9A . 110.4
N2 C9 H9B . 110.4
C8 C9 H9B . 110.4
H9A C9 H9B . 108.6
N3 C10 S1 . 177.8(9)
C12 C11 C16 . 122.2(8)
C12 C11 C17 . 123.5(8)
C16 C11 C17 . 114.4(8)
O2 C12 C11 . 124.9(8)
O2 C12 C13 . 119.7(8)
C11 C12 C13 . 115.4(8)
C14 C13 C12 . 123.0(8)
C14 C13 Br3 . 118.6(7)
C12 C13 Br3 . 118.4(6)
C13 C14 C15 . 119.7(8)
C13 C14 H14 . 120.1
C15 C14 H14 . 120.1
C16 C15 C14 . 120.7(8)
C16 C15 Br4 . 120.4(7)
C14 C15 Br4 . 118.9(6)
C15 C16 C11 . 119.0(8)
C15 C16 H16 . 120.5
C11 C16 H16 . 120.5
N4 C17 C11 . 124.1(8)
N4 C17 H17 . 117.9
C11 C17 H17 . 117.9
N4 C18 C19 . 104.9(7)
N4 C18 H18A . 110.8
C19 C18 H18A . 110.8
N4 C18 H18B . 110.8
C19 C18 H18B . 110.8
H18A C18 H18B . 108.9
N5 C19 C18 . 109.5(8)
N5 C19 H19A . 109.8
C18 C19 H19A . 109.8
N5 C19 H19B . 109.8
C18 C19 H19B . 109.8
H19A C19 H19B . 108.2
N5 C20 H20A . 109.5
N5 C20 H20B . 109.5
H20A C20 H20B . 109.5
N5 C20 H20C . 109.5
H20A C20 H20C . 109.5
H20B C20 H20C . 109.5
N6 C21 S2 . 178.9(9)
N2 C22 H22A . 109.5
N2 C22 H22B . 109.5
H22A C22 H22B . 109.5
N2 C22 H22C . 109.5
H22A C22 H22C . 109.5
H22B C22 H22C . 109.5

loop_
_geom_bond_atom_site_label_1
_geom_bond_atom_site_label_2
_geom_bond_site_symmetry_2
_geom_bond_distance
Ni1 O1 . 1.911(6)
Ni1 N1 . 1.934(7)
Ni1 N2 . 2.019(7)
Ni1 N3 . 1.973(8)
Ni1 N6 3_656 2.643(8)
Ni2 O2 . 1.904(5)
Ni2 N3 3_656 2.589(8)
Ni2 N4 . 1.935(7)
Ni2 N6 . 1.978(7)
Ni2 N5 . 2.010(7)
Br1 C5 . 1.907(8)
Br2 C3 . 1.888(8)
Br3 C13 . 1.889(9)
Br4 C15 . 1.902(8)
S1 C10 . 1.602(10)
S2 C21 . 1.617(10)
O1 C2 . 1.299(9)
O2 C12 . 1.301(9)
N1 C7 . 1.270(10)
N1 C8 . 1.466(10)
N2 C22 . 1.481(10)
N2 C9 . 1.509(10)
N2 H2A . 0.9100
N3 C10 . 1.166(10)
N4 C17 . 1.283(10)
N4 C18 . 1.481(10)
N5 C19 . 1.462(10)
N5 C20 . 1.472(10)
N5 H5A . 0.9100
N6 C21 . 1.161(10)
C1 C6 . 1.403(11)
C1 C2 . 1.412(11)
C1 C7 . 1.457(11)
C2 C3 . 1.428(11)
C3 C4 . 1.388(11)
C4 C5 . 1.370(11)
C4 H4 . 0.9300
C5 C6 . 1.365(12)
C6 H6 . 0.9300
C7 H7 . 0.9300
C8 C9 . 1.532(12)
C8 H8A . 0.9700
C8 H8B . 0.9700
C9 H9A . 0.9700
C9 H9B . 0.9700
C11 C12 . 1.404(11)
C11 C16 . 1.410(11)
C11 C17 . 1.460(12)
C12 C13 . 1.412(11)
C13 C14 . 1.369(11)
C14 C15 . 1.383(11)
C14 H14 . 0.9300
C15 C16 . 1.372(11)
C16 H16 . 0.9300
C17 H17 . 0.9300
C18 C19 . 1.519(11)
C18 H18A . 0.9700
C18 H18B . 0.9700
C19 H19A . 0.9700
C19 H19B . 0.9700
C20 H20A . 0.9600
C20 H20B . 0.9600
C20 H20C . 0.9600
C22 H22A . 0.9600
C22 H22B . 0.9600
C22 H22C . 0.9600

loop_
_geom_hbond_atom_site_label_D
_geom_hbond_atom_site_label_H
_geom_hbond_atom_site_label_A
_geom_hbond_site_symmetry_A
_geom_hbond_distance_DH
_geom_hbond_distance_HA
_geom_hbond_distance_DA
_geom_hbond_angle_DHA
N2 H2A O2 3_656 0.91 2.48 3.269(9) 145.5
N5 H5A O1 3_656 0.91 2.15 3.012(9) 158.3
N5 H5A Br2 3_656 0.91 2.86 3.500(7) 128.5
